data_7235129
loop_
_publ_author_name
'N. A. Artiukhova'
'G. V. Romanenko'
'A. S. Bogomyakov'
'I. Yu. Barskaya'
'S. L. Veber'
'M. V. Fedin'
'K. Yu. Maryunina'
'K. Inoue'
'V. I. Ovcharenko'

_publ_section_title
;
 Cu(ii) complex with nitronyl nitroxide whose paramagnetism is suppressed
 by temperature decrease and/or pressure increase
;
_journal_name_full 'Journal of Materials Chemistry C'
_journal_page_first 11157
_journal_page_last 11163
_journal_paper_doi 10.1039/C6TC03216H
_journal_volume 4
_journal_year 2016
_chemical_formula_sum 'C26 H25 Cu F12 N4 O6'
_chemical_formula_weight 781.04
_space_group_crystal_system triclinic
_space_group_IT_number 2
_space_group_name_Hall '-P 1'
_space_group_name_H-M_alt 'P -1'
_atom_sites_solution_hydrogens geom
_cell_angle_alpha 105.066(5)
_cell_angle_beta 95.834(5)
_cell_angle_gamma 109.950(6)
_cell_formula_units_Z 2
_cell_length_a 11.4229(9)
_cell_length_b 11.4410(9)
_cell_length_c 14.0936(11)
_cell_measurement_reflns_used 3494
_cell_measurement_temperature 296(2)
_cell_measurement_theta_max 19.30
_cell_measurement_theta_min 2.19
_cell_volume 1634.7(2)
_computing_cell_refinement 'Bruker SAINT'
_computing_data_collection 'Bruker APEX2'
_computing_data_reduction 'Bruker SAINT'
_computing_molecular_graphics 'Bruker SHELXTL'
_computing_publication_material 'Bruker SHELXTL'
_computing_structure_refinement 'SHELXL-2014/6 (Sheldrick, 2014)'
_computing_structure_solution 'SHELXS-97 (Sheldrick, 2008)'
_diffrn_ambient_temperature 296(2)
_diffrn_measured_fraction_theta_full 0.996
_diffrn_measured_fraction_theta_max 0.989
_diffrn_measurement_device_type 'Bruker APEX-II CCD'
_diffrn_measurement_method '\f and \w scans'
_diffrn_radiation_type MoK\a
_diffrn_radiation_wavelength 0.71073
_diffrn_reflns_av_R_equivalents 0.0539
_diffrn_reflns_av_unetI/netI 0.1110
_diffrn_reflns_Laue_measured_fraction_full 0.996
_diffrn_reflns_Laue_measured_fraction_max 0.989
_diffrn_reflns_limit_h_max 15
_diffrn_reflns_limit_h_min -14
_diffrn_reflns_limit_k_max 15
_diffrn_reflns_limit_k_min -15
_diffrn_reflns_limit_l_max 18
_diffrn_reflns_limit_l_min -18
_diffrn_reflns_number 26753
_diffrn_reflns_point_group_measured_fraction_full 0.996
_diffrn_reflns_point_group_measured_fraction_max 0.989
_diffrn_reflns_theta_full 25.242
_diffrn_reflns_theta_max 28.008
_diffrn_reflns_theta_min 1.940
_exptl_absorpt_coefficient_mu 0.781
_exptl_absorpt_correction_type none
_exptl_crystal_colour dark
_exptl_crystal_density_diffrn 1.587
_exptl_crystal_description bulk
_exptl_crystal_F_000 788
_exptl_crystal_size_max 0.24
_exptl_crystal_size_mid 0.16
_exptl_crystal_size_min 0.10
_refine_diff_density_max 0.376
_refine_diff_density_min -0.297
_refine_diff_density_rms 0.055
_refine_ls_extinction_coef 0.0035(10)
_refine_ls_extinction_expression Fc^*^=kFc[1+0.001xFc^2^\l^3^/sin(2\q)]^-1/4^
_refine_ls_extinction_method SHELXL
_refine_ls_goodness_of_fit_ref 0.909
_refine_ls_hydrogen_treatment constr
_refine_ls_matrix_type full
_refine_ls_number_parameters 546
_refine_ls_number_reflns 7807
_refine_ls_number_restraints 1
_refine_ls_restrained_S_all 0.920
_refine_ls_R_factor_all 0.1822
_refine_ls_R_factor_gt 0.0549
_refine_ls_shift/su_max 0.000
_refine_ls_shift/su_mean 0.000
_refine_ls_structure_factor_coef Fsqd
_refine_ls_weighting_details 'w=1/[\s^2^(Fo^2^)+(0.0868P)^2^] where P=(Fo^2^+2Fc^2^)/3'
_refine_ls_weighting_scheme calc
_refine_ls_wR_factor_gt 0.1385
_refine_ls_wR_factor_ref 0.1855
_reflns_Friedel_coverage 0.000
_reflns_Friedel_fraction_full .
_reflns_Friedel_fraction_max .
_reflns_number_gt 2827
_reflns_number_total 7807
_reflns_threshold_expression 'I > 2\s(I)'
_cod_data_source_file J-Mater-Chem-C-2016-4-11157.cif
_cod_data_source_block 83
_cod_database_code 7235129
_shelx_space_group_comment
; 
The symmetry employed for this shelxl refinement is uniquely defined 
by the following loop, which should always be used as a source of 
symmetry information in preference to the above space-group names. 
They are only intended as comments. 
;
_shelxl_version_number 2014/6

loop_
_space_group_symop_operation_xyz
'x, y, z'
'-x, -y, -z'

loop_
_atom_site_label
_atom_site_type_symbol
_atom_site_fract_x
_atom_site_fract_y
_atom_site_fract_z
_atom_site_U_iso_or_equiv
_atom_site_adp_type
_atom_site_occupancy
_atom_site_site_symmetry_order
_atom_site_calc_flag
_atom_site_refinement_flags_posn
_atom_site_refinement_flags_adp
_atom_site_refinement_flags_occupancy
_atom_site_disorder_assembly
_atom_site_disorder_group
Cu1 Cu 0.0000 0.0000 0.0000 0.0705(3) Uani 1 2 d S . P . .
O1 O 0.4492(3) 0.3526(3) 0.3766(2) 0.0673(8) Uani 1 1 d . . . . .
C1 C 0.4119(9) 0.1440(7) 0.2680(5) 0.0963(18) Uani 1 1 d . . . . .
F1 F 0.5146(16) 0.1974(18) 0.2209(12) 0.180(7) Uani 0.5 1 d . . P A 1
F2 F 0.312(2) 0.128(2) 0.2152(12) 0.198(12) Uani 0.5 1 d . . P A 1
F3 F 0.425(2) 0.0373(15) 0.2655(13) 0.121(7) Uani 0.5 1 d . . P A 1
F1A F 0.468(3) 0.068(2) 0.2592(18) 0.196(12) Uani 0.5 1 d . . P A 2
F2A F 0.4262(17) 0.1937(11) 0.2013(9) 0.113(4) Uani 0.5 1 d . . P A 2
F3A F 0.2856(16) 0.0663(16) 0.2472(12) 0.165(9) Uani 0.5 1 d . . P A 2
C2 C 0.4411(4) 0.2397(5) 0.3744(3) 0.0703(12) Uani 1 1 d . . . . .
C3 C 0.4533(5) 0.1937(5) 0.4538(4) 0.0857(14) Uani 1 1 d . . . . .
H3A H 0.4455 0.1071 0.4408 0.103 Uiso 1 1 calc R U . . .
C4 C 0.4764(4) 0.2698(5) 0.5515(4) 0.0727(12) Uani 1 1 d . . . . .
C5 C 0.4872(11) 0.2106(7) 0.6365(6) 0.113(2) Uani 1 1 d . . . . .
F6 F 0.4612(10) 0.0881(5) 0.6053(3) 0.221(3) Uani 1 1 d . . . . .
F4 F 0.607(2) 0.229(3) 0.662(2) 0.208(12) Uani 0.5 1 d . . P B 1
F5 F 0.4572(19) 0.2604(12) 0.7129(8) 0.123(5) Uani 0.5 1 d . . P B 1
F4A F 0.595(3) 0.280(2) 0.7006(13) 0.188(13) Uani 0.5 1 d . . P B 2
F5A F 0.385(2) 0.198(2) 0.675(2) 0.262(12) Uani 0.5 1 d . . P B 2
O2 O 0.4919(3) 0.3879(3) 0.5834(2) 0.0693(8) Uani 1 1 d . . . . .
Cu2 Cu 0.5000 0.5000 0.5000 0.0633(3) Uani 1 2 d S . P . .
O3 O 0.1538(3) 0.0623(3) -0.0495(2) 0.0741(8) Uani 1 1 d . . . . .
C6 C 0.3466(9) 0.0773(10) -0.0990(9) 0.112(3) Uani 1 1 d . . . . .
F7 F 0.412(3) 0.191(2) -0.044(2) 0.202(10) Uani 0.5 1 d . . P C 1
F8 F 0.418(3) 0.020(3) -0.116(3) 0.229(14) Uani 0.5 1 d . . P C 1
F9 F 0.302(2) 0.085(4) -0.178(2) 0.223(13) Uani 0.5 1 d . . P C 1
F7A F 0.359(2) 0.202(2) -0.100(2) 0.156(8) Uani 0.5 1 d . . P C 2
F8A F 0.4502(12) 0.068(3) -0.068(2) 0.193(13) Uani 0.5 1 d . . P C 2
F9A F 0.3136(18) 0.0144(18) -0.2015(10) 0.129(6) Uani 0.5 1 d . . P C 2
C7 C 0.2372(4) 0.0134(5) -0.0525(3) 0.0730(13) Uani 1 1 d . . . . .
C8 C 0.2419(5) -0.0851(5) -0.0178(4) 0.0801(14) Uani 1 1 d . . . . .
H8A H 0.3083 -0.1134 -0.0272 0.096 Uiso 1 1 calc R U . . .
C9 C 0.1519(5) -0.1452(4) 0.0311(3) 0.0735(13) Uani 1 1 d . . . . .
C10 C 0.1639(8) -0.2582(7) 0.0651(6) 0.0994(18) Uani 1 1 d . . . . .
F10 F 0.118(4) -0.272(3) 0.1382(15) 0.195(12) Uani 0.56(3) 1 d . . P D 1
F11 F 0.2814(11) -0.2589(18) 0.073(3) 0.176(10) Uani 0.56(3) 1 d . . P D 1
F12 F 0.102(2) -0.3636(12) -0.0090(15) 0.134(7) Uani 0.56(3) 1 d . . P D 1
F10A F 0.062(2) -0.326(3) 0.088(4) 0.25(2) Uani 0.44(3) 1 d . . P D 2
F11A F 0.247(3) -0.2210(14) 0.1414(17) 0.162(12) Uani 0.44(3) 1 d . . P D 2
F12A F 0.185(6) -0.344(4) -0.001(2) 0.200(17) Uani 0.44(3) 1 d . . P D 2
O4 O 0.0577(3) -0.1185(3) 0.0526(2) 0.0727(8) Uani 1 1 d . . . . .
O1R O 0.2905(3) 0.5023(3) 0.5030(2) 0.0765(9) Uani 1 1 d . . . . .
N2R N 0.1901(4) 0.4108(4) 0.5104(2) 0.0632(9) Uani 1 1 d . . . . .
C3R C 0.1440(4) 0.4187(4) 0.6065(3) 0.0677(12) Uani 1 1 d . . . . .
C4R C 0.2515(5) 0.4602(6) 0.6957(3) 0.0964(17) Uani 1 1 d . . . . .
H4RA H 0.2471 0.3859 0.7184 0.116 Uiso 1 1 calc R U . . .
H4RB H 0.3330 0.4933 0.6771 0.116 Uiso 1 1 calc R U . . .
C5R C 0.2387(10) 0.5585(13) 0.7727(6) 0.343(10) Uani 1 1 d . . . . .
H5RA H 0.3191 0.6334 0.7956 0.411 Uiso 1 1 calc R U . . .
H5RB H 0.2207 0.5261 0.8289 0.411 Uiso 1 1 calc R U . . .
C6R C 0.1403(7) 0.6008(7) 0.7429(5) 0.150(3) Uani 1 1 d . . . . .
H6RA H 0.1725 0.6954 0.7597 0.180 Uiso 1 1 calc R U . . .
H6RB H 0.0694 0.5726 0.7752 0.180 Uiso 1 1 calc R U . . .
C7R C 0.1003(6) 0.5358(5) 0.6301(4) 0.0959(16) Uani 1 1 d . . . . .
H7RA H 0.1404 0.5971 0.5957 0.115 Uiso 1 1 calc R U . . .
H7RB H 0.0086 0.5051 0.6087 0.115 Uiso 1 1 calc R U . . .
C8R C 0.0371(5) 0.2826(5) 0.5795(3) 0.0848(15) Uani 1 1 d . . . . .
C9R C -0.0937(6) 0.2763(7) 0.6105(4) 0.143(3) Uani 1 1 d . . . . .
H9RA H -0.0798 0.3412 0.6749 0.172 Uiso 1 1 calc R U . . .
H9RB H -0.1476 0.2901 0.5603 0.172 Uiso 1 1 calc R U . . .
C10R C -0.1518(13) 0.1388(10) 0.6165(8) 0.290(9) Uani 1 1 d . . . . .
H10A H -0.1957 0.0759 0.5507 0.348 Uiso 1 1 calc R U . . .
H10B H -0.2109 0.1333 0.6615 0.348 Uiso 1 1 calc R U . . .
C11R C -0.0258(19) 0.1149(14) 0.6611(11) 0.326(12) Uani 1 1 d . . . . .
H11A H -0.0016 0.1528 0.7337 0.391 Uiso 1 1 calc R U . . .
H11B H -0.0421 0.0222 0.6432 0.391 Uiso 1 1 calc R U . . .
C12R C 0.0723(10) 0.1806(6) 0.6142(6) 0.190(4) Uani 1 1 d . . . . .
H12A H 0.0805 0.1172 0.5571 0.228 Uiso 1 1 calc R U . . .
H12B H 0.1534 0.2231 0.6618 0.228 Uiso 1 1 calc R U . . .
N13R N 0.0151(4) 0.2388(4) 0.4679(3) 0.0828(12) Uani 1 1 d . . . . .
C14R C 0.1086(4) 0.3109(4) 0.4331(3) 0.0612(11) Uani 1 1 d . . . . .
O14R O -0.0803(4) 0.1369(4) 0.4136(3) 0.1276(16) Uani 1 1 d . . . . .
C16R C 0.1180(4) 0.2868(4) 0.3292(3) 0.0617(11) Uani 1 1 d . . . . .
C17R C 0.0477(4) 0.1753(4) 0.2470(3) 0.0698(12) Uani 1 1 d . . . . .
H17A H -0.0149 0.1008 0.2517 0.084 Uiso 1 1 calc R U . . .
N18R N 0.0805(4) 0.1884(4) 0.1619(3) 0.0728(10) Uani 1 1 d . . . . .
N19R N 0.1734(4) 0.3092(4) 0.1898(3) 0.0770(11) Uani 1 1 d . . . . .
C20R C 0.2277(7) 0.3622(7) 0.1112(4) 0.143(3) Uani 1 1 d D . . . .
H20A H 0.2142 0.2884 0.0526 0.172 Uiso 1 1 calc R U . . .
H20B H 0.1788 0.4100 0.0920 0.172 Uiso 1 1 calc R U . . .
C21R C 0.3424(12) 0.4352(12) 0.1316(8) 0.371(12) Uani 1 1 d D . . . .
H21A H 0.3645 0.4620 0.0746 0.445 Uiso 1 1 calc R U . . .
H21B H 0.3578 0.5111 0.1878 0.445 Uiso 1 1 calc R U . . .
H21G H 0.3933 0.3889 0.1483 0.445 Uiso 1 1 calc R U . . .
C22R C 0.1983(4) 0.3705(4) 0.2885(3) 0.0699(12) Uani 1 1 d . . . . .
H22A H 0.2585 0.4541 0.3230 0.084 Uiso 1 1 calc R U . . .

loop_
_atom_site_aniso_label
_atom_site_aniso_U_11
_atom_site_aniso_U_22
_atom_site_aniso_U_33
_atom_site_aniso_U_23
_atom_site_aniso_U_13
_atom_site_aniso_U_12
Cu1 0.0705(6) 0.0930(6) 0.0635(5) 0.0319(4) 0.0255(4) 0.0413(5)
O1 0.084(2) 0.0600(19) 0.0554(17) 0.0100(14) 0.0094(14) 0.0320(16)
C1 0.142(7) 0.073(4) 0.076(4) 0.016(4) 0.024(5) 0.049(5)
F1 0.214(14) 0.171(12) 0.122(10) -0.003(8) 0.090(12) 0.056(12)
F2 0.23(2) 0.26(2) 0.082(10) -0.088(12) -0.076(12) 0.20(2)
F3 0.196(15) 0.066(5) 0.084(7) -0.011(5) 0.003(8) 0.061(6)
F1A 0.32(3) 0.22(2) 0.154(11) 0.047(13) 0.102(13) 0.22(2)
F2A 0.163(12) 0.085(5) 0.079(6) 0.016(4) 0.042(9) 0.035(9)
F3A 0.128(11) 0.142(9) 0.118(11) -0.031(7) 0.003(8) -0.019(9)
C2 0.080(3) 0.064(3) 0.060(3) 0.002(2) 0.009(2) 0.032(3)
C3 0.123(4) 0.067(3) 0.081(4) 0.030(3) 0.024(3) 0.047(3)
C4 0.087(3) 0.074(3) 0.070(3) 0.032(3) 0.021(3) 0.037(3)
C5 0.181(9) 0.082(5) 0.097(6) 0.036(4) 0.026(6) 0.072(5)
F6 0.441(11) 0.121(4) 0.136(4) 0.069(3) 0.037(5) 0.133(5)
F4 0.196(19) 0.32(4) 0.22(2) 0.17(2) 0.048(17) 0.18(3)
F5 0.215(16) 0.115(7) 0.079(5) 0.057(5) 0.064(7) 0.085(8)
F4A 0.31(3) 0.169(10) 0.087(8) 0.028(7) -0.046(14) 0.132(15)
F5A 0.29(2) 0.37(3) 0.38(3) 0.34(2) 0.25(2) 0.22(2)
O2 0.093(2) 0.0601(19) 0.0588(18) 0.0205(15) 0.0190(15) 0.0313(17)
Cu2 0.0832(6) 0.0544(5) 0.0516(4) 0.0143(3) 0.0133(4) 0.0274(4)
O3 0.075(2) 0.086(2) 0.0657(19) 0.0212(16) 0.0276(16) 0.0343(18)
C6 0.114(7) 0.131(8) 0.106(6) 0.040(6) 0.060(6) 0.054(6)
F7 0.166(17) 0.116(14) 0.26(2) 0.023(14) 0.129(15) -0.018(13)
F8 0.24(2) 0.255(18) 0.31(3) 0.104(18) 0.21(3) 0.171(19)
F9 0.194(16) 0.32(4) 0.21(3) 0.15(3) 0.146(17) 0.08(2)
F7A 0.164(16) 0.117(11) 0.23(2) 0.074(14) 0.123(16) 0.064(11)
F8A 0.044(5) 0.32(3) 0.24(2) 0.16(2) 0.031(8) 0.055(9)
F9A 0.137(11) 0.174(11) 0.061(5) 0.023(6) 0.057(6) 0.045(7)
C7 0.064(3) 0.087(4) 0.059(3) 0.001(3) 0.019(2) 0.032(3)
C8 0.072(3) 0.095(4) 0.071(3) 0.008(3) 0.016(3) 0.043(3)
C9 0.088(4) 0.071(3) 0.051(3) -0.004(2) -0.005(3) 0.039(3)
C10 0.125(6) 0.088(5) 0.083(5) 0.007(4) 0.004(5) 0.058(5)
F10 0.38(3) 0.258(19) 0.129(11) 0.133(11) 0.163(16) 0.26(2)
F11 0.108(8) 0.135(13) 0.31(3) 0.083(16) 0.005(12) 0.078(8)
F12 0.181(14) 0.076(6) 0.134(10) 0.024(6) 0.019(9) 0.047(7)
F10A 0.156(15) 0.20(2) 0.49(6) 0.25(3) 0.10(2) 0.079(14)
F11A 0.24(3) 0.137(9) 0.106(12) 0.011(8) -0.055(13) 0.111(13)
F12A 0.38(5) 0.21(3) 0.117(16) 0.053(16) 0.09(2) 0.24(3)
O4 0.084(2) 0.087(2) 0.0564(17) 0.0227(16) 0.0160(16) 0.0434(19)
O1R 0.078(2) 0.079(2) 0.0622(19) 0.0100(16) 0.0146(17) 0.0272(19)
N2R 0.074(3) 0.071(3) 0.045(2) 0.0094(19) 0.013(2) 0.035(2)
C3R 0.079(3) 0.080(3) 0.041(2) 0.005(2) 0.013(2) 0.037(3)
C4R 0.101(4) 0.129(5) 0.051(3) 0.022(3) 0.009(3) 0.042(4)
C5R 0.241(11) 0.56(2) 0.136(7) -0.188(10) -0.096(7) 0.298(14)
C6R 0.163(7) 0.147(6) 0.106(5) -0.033(4) 0.010(5) 0.077(5)
C7R 0.122(4) 0.102(4) 0.076(3) 0.012(3) 0.035(3) 0.065(3)
C8R 0.109(4) 0.089(4) 0.050(3) 0.012(3) 0.026(3) 0.035(3)
C9R 0.140(6) 0.169(7) 0.086(4) 0.004(4) 0.066(4) 0.033(5)
C10R 0.380(19) 0.161(9) 0.179(10) 0.026(8) 0.159(12) -0.085(11)
C11R 0.66(3) 0.271(15) 0.291(17) 0.219(14) 0.33(2) 0.31(2)
C12R 0.335(12) 0.084(5) 0.107(5) 0.031(4) -0.029(7) 0.049(6)
N13R 0.082(3) 0.089(3) 0.056(2) 0.003(2) 0.017(2) 0.021(3)
C14R 0.058(3) 0.075(3) 0.048(3) 0.009(2) 0.016(2) 0.029(2)
O14R 0.111(3) 0.126(3) 0.073(2) -0.008(2) 0.031(2) -0.016(3)
C16R 0.063(3) 0.075(3) 0.044(2) 0.007(2) 0.012(2) 0.032(2)
C17R 0.069(3) 0.078(3) 0.054(3) 0.010(2) 0.016(2) 0.024(3)
N18R 0.081(3) 0.076(3) 0.053(2) 0.015(2) 0.018(2) 0.024(2)
N19R 0.095(3) 0.080(3) 0.051(2) 0.013(2) 0.024(2) 0.029(2)
C20R 0.159(7) 0.122(5) 0.084(4) 0.006(4) 0.059(5) -0.014(5)
C21R 0.43(2) 0.306(16) 0.170(10) 0.048(10) 0.150(12) -0.107(14)
C22R 0.087(3) 0.067(3) 0.047(3) 0.004(2) 0.014(2) 0.028(3)

loop_
_atom_type_symbol
_atom_type_description
_atom_type_scat_dispersion_real
_atom_type_scat_dispersion_imag
_atom_type_scat_source
C C 0.0033 0.0016 'International Tables Vol C Tables 4.2.6.8 and 6.1.1.4'
H H 0.0000 0.0000 'International Tables Vol C Tables 4.2.6.8 and 6.1.1.4'
N N 0.0061 0.0033 'International Tables Vol C Tables 4.2.6.8 and 6.1.1.4'
O O 0.0106 0.0060 'International Tables Vol C Tables 4.2.6.8 and 6.1.1.4'
F F 0.0171 0.0103 'International Tables Vol C Tables 4.2.6.8 and 6.1.1.4'
Cu Cu 0.3201 1.2651 'International Tables Vol C Tables 4.2.6.8 and 6.1.1.4'

loop_
_geom_angle_atom_site_label_1
_geom_angle_atom_site_label_2
_geom_angle_atom_site_label_3
_geom_angle
_geom_angle_site_symmetry_1
_geom_angle_site_symmetry_3
O3 Cu1 O3 180.0 2 .
O3 Cu1 O4 87.83(13) 2 .
O3 Cu1 O4 92.17(13) . .
O3 Cu1 O4 92.17(13) 2 2
O3 Cu1 O4 87.84(13) . 2
O4 Cu1 O4 180.0 . 2
O3 Cu1 N18R 93.88(12) 2 2
O3 Cu1 N18R 86.12(12) . 2
O4 Cu1 N18R 84.01(12) . 2
O4 Cu1 N18R 95.99(12) 2 2
O3 Cu1 N18R 86.12(12) 2 .
O3 Cu1 N18R 93.88(12) . .
O4 Cu1 N18R 95.99(12) . .
O4 Cu1 N18R 84.01(12) 2 .
N18R Cu1 N18R 180.0 2 .
C2 O1 Cu2 123.8(3) . .
F2A C1 F1A 108.6(16) . .
F2 C1 F3 113.5(15) . .
F2A C1 F3A 105.4(12) . .
F1A C1 F3A 105.3(16) . .
F2 C1 F1 107.9(16) . .
F3 C1 F1 98.7(15) . .
F2A C1 C2 115.6(7) . .
F2 C1 C2 114.1(8) . .
F1A C1 C2 114.6(12) . .
F3 C1 C2 114.0(9) . .
F3A C1 C2 106.5(9) . .
F1 C1 C2 107.1(8) . .
O1 C2 C3 128.1(4) . .
O1 C2 C1 114.1(5) . .
C3 C2 C1 117.9(5) . .
O1 C2 Cu2 34.71(18) . .
C3 C2 Cu2 93.5(3) . .
C1 C2 Cu2 148.5(4) . .
C4 C3 C2 122.7(4) . .
C4 C3 Cu2 61.3(3) . .
C2 C3 Cu2 61.5(3) . .
O2 C4 C3 127.7(4) . .
O2 C4 C5 112.7(5) . .
C3 C4 C5 119.6(5) . .
O2 C4 Cu2 34.09(19) . .
C3 C4 Cu2 93.7(3) . .
C5 C4 Cu2 146.5(4) . .
F5 C5 F6 121.1(10) . .
F5 C5 F4 106.5(15) . .
F6 C5 F4 88.6(14) . .
F6 C5 F4A 115.0(12) . .
F6 C5 F5A 94.0(13) . .
F4A C5 F5A 114.9(17) . .
F5 C5 C4 115.2(9) . .
F6 C5 C4 113.5(6) . .
F4 C5 C4 106.9(13) . .
F4A C5 C4 110.5(14) . .
F5A C5 C4 107.9(11) . .
C4 O2 Cu2 124.7(3) . .
O2 Cu2 O2 180.00(19) 2_666 .
O2 Cu2 O1 87.80(12) 2_666 .
O2 Cu2 O1 92.20(12) . .
O2 Cu2 O1 92.20(12) 2_666 2_666
O2 Cu2 O1 87.80(12) . 2_666
O1 Cu2 O1 180.0 . 2_666
O2 Cu2 O1R 96.36(12) 2_666 2_666
O2 Cu2 O1R 83.64(12) . 2_666
O1 Cu2 O1R 84.00(11) . 2_666
O1 Cu2 O1R 96.00(11) 2_666 2_666
O2 Cu2 O1R 83.64(12) 2_666 .
O2 Cu2 O1R 96.36(12) . .
O1 Cu2 O1R 96.00(11) . .
O1 Cu2 O1R 84.00(11) 2_666 .
O1R Cu2 O1R 180.0 2_666 .
C7 O3 Cu1 124.8(3) . .
F8 C6 F9 107.6(19) . .
F8 C6 F7 108(2) . .
F9 C6 F7 106.8(19) . .
F8A C6 F9A 106.1(14) . .
F8A C6 F7A 114.3(17) . .
F9A C6 F7A 98.5(18) . .
F8 C6 C7 115.7(14) . .
F9 C6 C7 108.2(13) . .
F7 C6 C7 110.5(11) . .
F8A C6 C7 114.4(13) . .
F9A C6 C7 108.3(10) . .
F7A C6 C7 113.5(10) . .
O3 C7 C8 128.0(5) . .
O3 C7 C6 114.4(6) . .
C8 C7 C6 117.6(6) . .
O3 C7 Cu1 33.9(2) . .
C8 C7 Cu1 94.2(3) . .
C6 C7 Cu1 148.3(5) . .
C7 C8 C9 122.7(5) . .
C7 C8 Cu1 61.2(3) . .
C9 C8 Cu1 61.7(3) . .
O4 C9 C8 127.7(5) . .
O4 C9 C10 113.7(5) . .
C8 C9 C10 118.6(5) . .
O4 C9 Cu1 35.1(2) . .
C8 C9 Cu1 93.1(3) . .
C10 C9 Cu1 147.8(5) . .
F11A C10 F12A 107.2(15) . .
F11A C10 F10A 104.0(18) . .
F12A C10 F10A 102.9(19) . .
F10 C10 F12 107.2(16) . .
F10 C10 F11 113.4(14) . .
F12 C10 F11 100.6(12) . .
F10 C10 C9 114.5(8) . .
F11A C10 C9 113.1(9) . .
F12A C10 C9 115.1(11) . .
F10A C10 C9 113.4(12) . .
F12 C10 C9 106.4(9) . .
F11 C10 C9 113.3(8) . .
C9 O4 Cu1 123.3(3) . .
N2R O1R Cu2 127.9(2) . .
O1R N2R C14R 124.8(3) . .
O1R N2R C3R 122.0(3) . .
C14R N2R C3R 112.6(4) . .
N2R C3R C4R 112.0(4) . .
N2R C3R C8R 101.3(3) . .
C4R C3R C8R 118.5(4) . .
N2R C3R C7R 107.5(4) . .
C4R C3R C7R 102.2(4) . .
C8R C3R C7R 115.3(4) . .
C5R C4R C3R 107.9(5) . .
C4R C5R C6R 113.8(6) . .
C5R C6R C7R 104.1(5) . .
C6R C7R C3R 106.4(5) . .
N13R C8R C12R 106.7(4) . .
N13R C8R C3R 101.5(4) . .
C12R C8R C3R 115.9(5) . .
N13R C8R C9R 108.2(4) . .
C12R C8R C9R 106.5(6) . .
C3R C8R C9R 117.2(4) . .
C10R C9R C8R 103.2(8) . .
C9R C10R C11R 102.3(9) . .
C12R C11R C10R 104.2(9) . .
C11R C12R C8R 109.3(9) . .
O14R N13R C14R 124.9(4) . .
O14R N13R C8R 122.0(4) . .
C14R N13R C8R 113.0(4) . .
N2R C14R N13R 108.5(4) . .
N2R C14R C16R 125.8(4) . .
N13R C14R C16R 125.6(4) . .
C22R C16R C17R 104.3(4) . .
C22R C16R C14R 127.1(4) . .
C17R C16R C14R 128.6(4) . .
N18R C17R C16R 112.0(4) . .
C17R N18R N19R 104.0(3) . .
C17R N18R Cu1 122.3(3) . .
N19R N18R Cu1 132.8(3) . .
C22R N19R N18R 112.8(4) . .
C22R N19R C20R 127.9(4) . .
N18R N19R C20R 119.2(4) . .
C21R C20R N19R 118.3(8) . .
N19R C22R C16R 106.9(4) . .

loop_
_geom_bond_atom_site_label_1
_geom_bond_atom_site_label_2
_geom_bond_distance
_geom_bond_site_symmetry_2
Cu1 O3 1.933(3) 2
Cu1 O3 1.933(3) .
Cu1 O4 1.963(3) .
Cu1 O4 1.963(3) 2
Cu1 N18R 2.523(4) 2
Cu1 N18R 2.523(4) .
O1 C2 1.255(5) .
O1 Cu2 1.951(3) .
C1 F2A 1.217(12) .
C1 F2 1.224(14) .
C1 F1A 1.23(2) .
C1 F3 1.27(2) .
C1 F3A 1.365(17) .
C1 F1 1.439(16) .
C1 C2 1.534(7) .
C2 C3 1.369(6) .
C2 Cu2 2.847(4) .
C3 C4 1.367(6) .
C3 Cu2 3.234(5) .
C4 O2 1.250(5) .
C4 C5 1.536(7) .
C4 Cu2 2.843(5) .
C5 F5 1.221(16) .
C5 F6 1.271(7) .
C5 F4 1.30(3) .
C5 F4A 1.31(3) .
C5 F5A 1.32(2) .
O2 Cu2 1.939(3) .
Cu2 O2 1.939(3) 2_666
Cu2 O1 1.951(3) 2_666
Cu2 O1R 2.406(3) 2_666
Cu2 O1R 2.406(3) .
O3 C7 1.258(5) .
C6 F8 1.212(19) .
C6 F9 1.22(2) .
C6 F7 1.24(2) .
C6 F8A 1.264(18) .
C6 F9A 1.38(2) .
C6 F7A 1.39(2) .
C6 C7 1.522(8) .
C7 C8 1.355(7) .
C8 C9 1.382(7) .
C9 O4 1.259(5) .
C9 C10 1.533(7) .
C10 F10 1.227(14) .
C10 F11A 1.231(14) .
C10 F12A 1.275(19) .
C10 F10A 1.28(2) .
C10 F12 1.288(16) .
C10 F11 1.339(13) .
O1R N2R 1.298(4) .
N2R C14R 1.334(5) .
N2R C3R 1.495(5) .
C3R C4R 1.514(6) .
C3R C8R 1.536(6) .
C3R C7R 1.554(6) .
C4R C5R 1.405(8) .
C5R C6R 1.433(10) .
C6R C7R 1.514(7) .
C8R N13R 1.487(5) .
C8R C12R 1.530(8) .
C8R C9R 1.583(7) .
C9R C10R 1.514(11) .
C10R C11R 1.648(19) .
C11R C12R 1.446(14) .
N13R O14R 1.277(4) .
N13R C14R 1.333(5) .
C14R C16R 1.441(5) .
C16R C22R 1.371(6) .
C16R C17R 1.399(5) .
C17R N18R 1.321(5) .
N18R N19R 1.350(5) .
N19R C22R 1.335(5) .
N19R C20R 1.488(6) .
C20R C21R 1.244(10) .
